data_7052928
loop_
_publ_author_name
'Li, Fang'
'Cong, Xiaomin'
'Du, Zhiming'
'He, Chunlin'
'Zhao, Linshuang'
'Meng, Lingqiao'

_publ_section_title
;
 1,1&#x2032;-Diamino-5,5&#x2032;-azotetrazole: a nitrogen rich compound
;
_journal_issue 10
_journal_name_full 'New Journal of Chemistry'
_journal_page_first 1953
_journal_paper_doi 10.1039/c2nj40109f
_journal_volume 36
_journal_year 2012
_chemical_formula_sum 'C4 H8 N6'
_chemical_formula_weight 140.16
_chemical_name_systematic
;
?
;
_space_group_IT_number 14
_symmetry_cell_setting monoclinic
_symmetry_space_group_name_Hall '-P 2ybc'
_symmetry_space_group_name_H-M 'P 1 21/c 1'
_atom_sites_solution_hydrogens geom
_atom_sites_solution_primary direct
_atom_sites_solution_secondary difmap
_audit_creation_method SHELXL-97
_cell_angle_alpha 90.00
_cell_angle_beta 96.629(4)
_cell_angle_gamma 90.00
_cell_formula_units_Z 4
_cell_length_a 7.533(3)
_cell_length_b 7.408(2)
_cell_length_c 12.029(4)
_cell_measurement_reflns_used 2060
_cell_measurement_temperature 153(2)
_cell_measurement_theta_max 29.101
_cell_measurement_theta_min 2.722
_cell_volume 666.8(4)
_computing_cell_refinement 'CrystalClear (Rigaku Inc., 2008)'
_computing_data_collection 'CrystalClear (Rigaku Inc., 2008)'
_computing_data_reduction 'CrystalClear (Rigaku Inc., 2008)'
_computing_structure_refinement 'SHELXL-97 (Sheldrick, 1997)'
_computing_structure_solution 'SHELXS-97 (Sheldrick, 1990)'
_diffrn_ambient_temperature 153(2)
_diffrn_detector_area_resol_mean 28.5714
_diffrn_measured_fraction_theta_full 0.983
_diffrn_measured_fraction_theta_max 0.983
_diffrn_measurement_device_type AFC10/Saturn724+
_diffrn_measurement_method 'phi and omega scans'
_diffrn_radiation_monochromator graphite
_diffrn_radiation_source 'Rotating Anode'
_diffrn_radiation_type MoK\a
_diffrn_radiation_wavelength 0.71073
_diffrn_reflns_av_R_equivalents 0.0287
_diffrn_reflns_av_sigmaI/netI 0.0351
_diffrn_reflns_limit_h_max 10
_diffrn_reflns_limit_h_min -10
_diffrn_reflns_limit_k_max 10
_diffrn_reflns_limit_k_min -9
_diffrn_reflns_limit_l_max 16
_diffrn_reflns_limit_l_min -16
_diffrn_reflns_number 5681
_diffrn_reflns_theta_full 29.13
_diffrn_reflns_theta_max 29.13
_diffrn_reflns_theta_min 3.24
_diffrn_standards_decay_% 0
_diffrn_standards_interval_count 0
_diffrn_standards_interval_time 0
_diffrn_standards_number 0
_exptl_absorpt_coefficient_mu 0.101
_exptl_absorpt_correction_type none
_exptl_crystal_colour Colorless
_exptl_crystal_density_diffrn 1.396
_exptl_crystal_density_method 'not measured'
_exptl_crystal_description Chip
_exptl_crystal_F_000 296
_exptl_crystal_size_max 0.22
_exptl_crystal_size_mid 0.19
_exptl_crystal_size_min 0.11
_refine_diff_density_max 0.263
_refine_diff_density_min -0.222
_refine_diff_density_rms 0.043
_refine_ls_extinction_method none
_refine_ls_goodness_of_fit_ref 0.999
_refine_ls_hydrogen_treatment mixed
_refine_ls_matrix_type full
_refine_ls_number_parameters 101
_refine_ls_number_reflns 1768
_refine_ls_number_restraints 0
_refine_ls_restrained_S_all 0.999
_refine_ls_R_factor_all 0.0645
_refine_ls_R_factor_gt 0.0433
_refine_ls_shift/su_max 0.000
_refine_ls_shift/su_mean 0.000
_refine_ls_structure_factor_coef Fsqd
_refine_ls_weighting_details 'calc w=1/[\s^2^(Fo^2^)+(0.0251P)^2^+0.3060P] where P=(Fo^2^+2Fc^2^)/3'
_refine_ls_weighting_scheme calc
_refine_ls_wR_factor_gt 0.0800
_refine_ls_wR_factor_ref 0.0878
_reflns_number_gt 1363
_reflns_number_total 1768
_reflns_threshold_expression >2sigma(I)
_cod_data_source_file c2nj40109f.txt
_cod_data_source_block bo1171
_cod_depositor_comments
;
The following automatic conversions were performed:

'_symmetry_cell_setting' value 'Monoclinic' changed to 'monoclinic'
according to /home/saulius/struct/CIF-dictionaries/cif_core.dic
dictionary named 'cif_core.dic' version 2.4.2 from 2011-04-26.

Automatic conversion script
Id: cif_fix_values 1891 2012-01-12 08:04:46Z andrius 
;
_cod_original_sg_symbol_H-M P2(1)/c
_cod_database_code 7052928

loop_
_symmetry_equiv_pos_as_xyz
'x, y, z'
'-x, y+1/2, -z+1/2'
'-x, -y, -z'
'x, -y-1/2, z-1/2'

loop_
_atom_site_label
_atom_site_type_symbol
_atom_site_fract_x
_atom_site_fract_y
_atom_site_fract_z
_atom_site_U_iso_or_equiv
_atom_site_adp_type
_atom_site_occupancy
_atom_site_symmetry_multiplicity
_atom_site_calc_flag
_atom_site_refinement_flags
N1 N 0.09268(15) 0.80172(15) 0.55523(9) 0.0223(3) Uani 1 1 d .
N2 N 0.15237(16) 0.65284(16) 0.61546(9) 0.0238(3) Uani 1 1 d .
N3 N 0.21745(16) 0.53219(16) 0.55473(9) 0.0228(3) Uani 1 1 d .
N4 N 0.20051(14) 0.60339(15) 0.44801(9) 0.0186(2) Uani 1 1 d .
N5 N 0.25203(15) 0.53503(15) 0.34926(9) 0.0211(2) Uani 1 1 d .
N6 N 0.08645(19) 0.87443(18) 0.36194(10) 0.0298(3) Uani 1 1 d .
C1 C 0.12307(17) 0.76765(17) 0.45031(11) 0.0196(3) Uani 1 1 d .
C2 C 0.33227(17) 0.38261(18) 0.34756(11) 0.0215(3) Uani 1 1 d .
C3 C 0.3804(2) 0.3288(2) 0.23514(12) 0.0315(4) Uani 1 1 d .
H3A H 0.3416 0.4229 0.1804 0.038 Uiso 1 1 calc R
H3B H 0.3211 0.2148 0.2123 0.038 Uiso 1 1 calc R
H3C H 0.5102 0.3134 0.2390 0.038 Uiso 1 1 calc R
C4 C 0.3806(2) 0.25415(19) 0.44202(12) 0.0281(3) Uani 1 1 d .
H4A H 0.4437 0.3193 0.5056 0.034 Uiso 1 1 calc R
H4B H 0.4582 0.1591 0.4179 0.034 Uiso 1 1 calc R
H4C H 0.2716 0.1997 0.4645 0.034 Uiso 1 1 calc R
H6A H 0.029(2) 0.977(2) 0.3731(14) 0.038(5) Uiso 1 1 d .
H6B H 0.115(2) 0.842(2) 0.2950(15) 0.036(5) Uiso 1 1 d .

loop_
_atom_site_aniso_label
_atom_site_aniso_U_11
_atom_site_aniso_U_22
_atom_site_aniso_U_33
_atom_site_aniso_U_23
_atom_site_aniso_U_13
_atom_site_aniso_U_12
N1 0.0281(6) 0.0234(6) 0.0160(5) -0.0018(4) 0.0046(4) 0.0019(5)
N2 0.0300(6) 0.0240(6) 0.0179(5) -0.0011(4) 0.0053(5) 0.0010(5)
N3 0.0304(6) 0.0241(6) 0.0144(5) 0.0014(4) 0.0053(4) 0.0002(5)
N4 0.0230(6) 0.0197(5) 0.0136(5) -0.0012(4) 0.0042(4) 0.0004(4)
N5 0.0262(6) 0.0229(6) 0.0151(5) -0.0034(4) 0.0056(4) 0.0010(5)
N6 0.0483(8) 0.0264(7) 0.0158(6) 0.0007(5) 0.0083(5) 0.0148(6)
C1 0.0218(6) 0.0201(6) 0.0172(6) -0.0034(5) 0.0035(5) -0.0007(5)
C2 0.0204(6) 0.0230(7) 0.0215(7) -0.0042(5) 0.0038(5) -0.0019(6)
C3 0.0368(8) 0.0335(8) 0.0249(7) -0.0085(6) 0.0069(6) 0.0073(7)
C4 0.0330(8) 0.0229(7) 0.0293(8) 0.0000(6) 0.0070(6) 0.0058(6)

loop_
_atom_type_symbol
_atom_type_description
_atom_type_scat_dispersion_real
_atom_type_scat_dispersion_imag
_atom_type_scat_source
C C 0.0033 0.0016 'International Tables Vol C Tables 4.2.6.8 and 6.1.1.4'
H H 0.0000 0.0000 'International Tables Vol C Tables 4.2.6.8 and 6.1.1.4'
N N 0.0061 0.0033 'International Tables Vol C Tables 4.2.6.8 and 6.1.1.4'

loop_
_geom_angle_atom_site_label_1
_geom_angle_atom_site_label_2
_geom_angle_atom_site_label_3
_geom_angle
C1 N1 N2 105.50(11)
N3 N2 N1 112.53(11)
N2 N3 N4 105.20(11)
C1 N4 N3 108.60(10)
C1 N4 N5 120.70(11)
N3 N4 N5 130.69(11)
C2 N5 N4 120.94(11)
C1 N6 H6A 116.5(11)
C1 N6 H6B 120.7(11)
H6A N6 H6B 122.7(15)
N6 C1 N1 127.06(13)
N6 C1 N4 124.77(12)
N1 C1 N4 108.17(11)
N5 C2 C3 114.43(12)
N5 C2 C4 128.51(12)
C3 C2 C4 117.06(12)
C2 C3 H3A 109.5
C2 C3 H3B 109.5
H3A C3 H3B 109.5
C2 C3 H3C 109.5
H3A C3 H3C 109.5
H3B C3 H3C 109.5
C2 C4 H4A 109.5
C2 C4 H4B 109.5
H4A C4 H4B 109.5
C2 C4 H4C 109.5
H4A C4 H4C 109.5
H4B C4 H4C 109.5

loop_
_geom_bond_atom_site_label_1
_geom_bond_atom_site_label_2
_geom_bond_distance
N1 C1 1.3325(16)
N1 N2 1.3668(16)
N2 N3 1.2867(16)
N3 N4 1.3801(15)
N4 C1 1.3511(17)
N4 N5 1.3873(14)
N5 C2 1.2820(17)
N6 C1 1.3283(18)
N6 H6A 0.894(18)
N6 H6B 0.892(18)
C2 C3 1.4942(19)
C2 C4 1.495(2)
C3 H3A 0.9800
C3 H3B 0.9800
C3 H3C 0.9800
C4 H4A 0.9800
C4 H4B 0.9800
C4 H4C 0.9800

loop_
_geom_torsion_atom_site_label_1
_geom_torsion_atom_site_label_2
_geom_torsion_atom_site_label_3
_geom_torsion_atom_site_label_4
_geom_torsion
C1 N1 N2 N3 0.41(15)
N1 N2 N3 N4 -0.08(15)
N2 N3 N4 C1 -0.28(14)
N2 N3 N4 N5 178.19(12)
C1 N4 N5 C2 177.07(12)
N3 N4 N5 C2 -1.2(2)
N2 N1 C1 N6 179.94(14)
N2 N1 C1 N4 -0.57(14)
N3 N4 C1 N6 -179.95(13)
N5 N4 C1 N6 1.4(2)
N3 N4 C1 N1 0.54(14)
N5 N4 C1 N1 -178.11(11)
N4 N5 C2 C3 -179.42(12)
N4 N5 C2 C4 1.3(2)
